data_2106509
loop_
_publ_author_name
'Gatehouse, B.M.'
'Miskin, B.K.'

_publ_section_title
;
 The crystal structures of cesium pentamolybdate, Cs2 Mo5 O16, and cesium
 heptamolybdate, Cs2 Mo7 O22
;
_journal_name_full 'Acta Crystallographica B (24,1968-38,1982)'
_journal_page_first 1293
_journal_page_last 1299
_journal_volume 31
_journal_year 1975
_chemical_formula_sum 'Cs2 Mo7 O22'
_chemical_name_systematic 'Cs2 (Mo7 O22)'
_space_group_IT_number 15
_symmetry_space_group_name_Hall '-C 2yc'
_symmetry_space_group_name_H-M 'C 1 2/c 1'
_cell_angle_alpha 90
_cell_angle_beta 122.71
_cell_angle_gamma 90
_cell_formula_units_Z 4
_cell_length_a 21.54
_cell_length_b 5.537
_cell_length_c 18.91
_cell_volume 1897.679
_citation_journal_id_ASTM ACBCAR
_cod_data_source_file Gatehouse_ACBCAR_1975_1971.cif
_cod_data_source_block Cs2Mo7O22
_cod_database_code 2106509

loop_
_symmetry_equiv_pos_as_xyz
x,y,z
-x,y,-z+1/2
-x,-y,-z
x,-y,z-1/2
x+1/2,y+1/2,z
-x+1/2,y+1/2,-z+1/2
-x+1/2,-y+1/2,-z
x+1/2,-y+1/2,z-1/2

loop_
_atom_site_label
_atom_site_type_symbol
_atom_site_fract_x
_atom_site_fract_y
_atom_site_fract_z
_atom_site_occupancy
_atom_site_U_iso_or_equiv
O6 O-2 0.1924 0.153 0.1189 1 0.0
O9 O-2 0.4245 0.307 0.1967 1 0.0
Mo1 Mo+6 0.5 0.1173 0.25 1 0.0
O11 O-2 0.2808 0.363 0.0667 1 0.0
O8 O-2 0.0336 0.295 0.4941 1 0.0
O5 O-2 0.1749 0.105 0.2813 1 0.0
O3 O-2 0.371 0.077 0.0212 1 0.0
O2 O-2 0.4821 0.018 0.3347 1 0.0
O4 O-2 0.1301 0.076 0.457 1 0.0
O10 O-2 0.2259 0.367 0.4192 1 0.0
O1 O-2 0.0265 0.021 0.1423 1 0.0
Mo2 Mo+6 0.18908 0.1884 0.02696 1 0.0
Mo3 Mo+6 0.03472 0.2499 0.4062 1 0.0
Mo4 Mo+6 0.16252 0.1432 0.36241 1 0.0
O7 O-2 0.0743 0.301 0.3193 1 0.0
Cs1 Cs+1 0.34516 0.1559 0.32331 1 0.0
